data_4311310
loop_
_publ_author_name
'Fredy Speiser'
'Pierre Braunstein'
'Lucien Saussine'

_publ_contact_author_address
;
Institut Le Bel, rue Blaise Pascal, 67000 STRASBOURG, FRANCE
;
_publ_contact_author_email braunst@chimie.u-strasbg.fr
_publ_contact_author_fax 0390241322
_publ_contact_author_name
;
Pierre BRAUNSTEIN
;
_publ_contact_author_phone 0390241308
_publ_section_title
;
 Dinuclear Nickel Complexes with Bidentate N,O Ligands: Synthesis,
 Structure, and Catalytic Oligomerization of Ethylene
;
_journal_name_full 'Inorganic Chemistry'
_journal_page_first 4234
_journal_page_last 4240
_journal_paper_doi 10.1021/ic049921r
_journal_volume 43
_journal_year 2004
_chemical_formula_moiety 'C32 H60 Cl2 N4 Ni2 O8, 2 Cl'
_chemical_formula_sum 'C32 H60 Cl4 N4 Ni2 O8'
_chemical_formula_weight 888.06
_chemical_name_systematic
;
 ?
;
_space_group_IT_number 2
_symmetry_cell_setting triclinic
_symmetry_space_group_name_Hall '-P 1'
_symmetry_space_group_name_H-M 'P -1'
_atom_sites_solution_hydrogens geom
_atom_sites_solution_primary direct
_atom_sites_solution_secondary difmap
_audit_creation_date 10-11-03
_audit_creation_method SHELXL-97
_cell_angle_alpha 74.896(5)
_cell_angle_beta 64.424(5)
_cell_angle_gamma 76.629(5)
_cell_formula_units_Z 1
_cell_length_a 10.018(5)
_cell_length_b 10.698(5)
_cell_length_c 11.480(5)
_cell_measurement_reflns_used 8453
_cell_measurement_temperature 173(2)
_cell_measurement_theta_max 30.034
_cell_measurement_theta_min 0.998
_cell_volume 1061.4(9)
_computing_cell_refinement 'Denzo (Nonius B.V., 1998)'
_computing_data_collection 'Collect (Nonius B.V., 1998)'
_computing_data_reduction 'Denzo (Nonius B.V., 1998)'
_computing_molecular_graphics 'ATOMS V6 (Dowty, 2001)'
_computing_publication_material 'SHELXL-97 (Sheldrick, 1997)'
_computing_structure_refinement 'SHELXL-97 (Sheldrick, 1997)'
_computing_structure_solution 'SHELXS-97 (Sheldrick, 1997)'
_diffrn_ambient_temperature 173(2)
_diffrn_measured_fraction_theta_full 0.994
_diffrn_measured_fraction_theta_max 0.994
_diffrn_measurement_device_type KappaCCD
_diffrn_measurement_method '\p scans'
_diffrn_radiation_monochromator graphite
_diffrn_radiation_source 'fine-focus sealed tube'
_diffrn_radiation_type MoK\a
_diffrn_radiation_wavelength 0.71069
_diffrn_reflns_av_R_equivalents 0.0000
_diffrn_reflns_av_sigmaI/netI 0.1218
_diffrn_reflns_limit_h_max 14
_diffrn_reflns_limit_h_min -12
_diffrn_reflns_limit_k_max 15
_diffrn_reflns_limit_k_min -14
_diffrn_reflns_limit_l_max 16
_diffrn_reflns_limit_l_min 0
_diffrn_reflns_number 6130
_diffrn_reflns_theta_full 30.00
_diffrn_reflns_theta_max 30.00
_diffrn_reflns_theta_min 2.36
_exptl_absorpt_coefficient_mu 1.187
_exptl_absorpt_correction_type none
_exptl_crystal_colour Yellow
_exptl_crystal_density_diffrn 1.389
_exptl_crystal_density_method 'not measured'
_exptl_crystal_description prism
_exptl_crystal_F_000 468
_exptl_crystal_size_max 0.15
_exptl_crystal_size_mid 0.12
_exptl_crystal_size_min 0.10
_refine_diff_density_max 0.530
_refine_diff_density_min -0.606
_refine_diff_density_rms 0.091
_refine_ls_extinction_method none
_refine_ls_goodness_of_fit_ref 0.870
_refine_ls_hydrogen_treatment mixed
_refine_ls_matrix_type full
_refine_ls_number_parameters 226
_refine_ls_number_reflns 6129
_refine_ls_number_restraints 0
_refine_ls_restrained_S_all 0.870
_refine_ls_R_factor_all 0.0867
_refine_ls_R_factor_gt 0.0460
_refine_ls_shift/su_max 0.000
_refine_ls_shift/su_mean 0.000
_refine_ls_structure_factor_coef Fsqd
_refine_ls_weighting_details 'calc w=1/[\s^2^(Fo^2^)+(0.0000P)^2^+0.0000P] where P=(Fo^2^+2Fc^2^)/3'
_refine_ls_weighting_scheme calc
_refine_ls_wR_factor_gt 0.0963
_refine_ls_wR_factor_ref 0.1113
_reflns_number_gt 4056
_reflns_number_total 6129
_reflns_threshold_expression >2sigma(I)
_cod_data_source_file ic049921rsi20040513_090931.cif
_cod_data_source_block cristal
_cod_database_code 4311310

loop_
_symmetry_equiv_pos_as_xyz
'x, y, z'
'-x, -y, -z'

loop_
_atom_site_label
_atom_site_type_symbol
_atom_site_fract_x
_atom_site_fract_y
_atom_site_fract_z
_atom_site_U_iso_or_equiv
_atom_site_adp_type
_atom_site_occupancy
_atom_site_symmetry_multiplicity
_atom_site_calc_flag
_atom_site_refinement_flags
_atom_site_disorder_assembly
_atom_site_disorder_group
Ni Ni 0.07282(4) 0.35891(3) 0.09441(3) 0.01833(10) Uani 1 1 d . . .
Cl1 Cl -0.13513(7) 0.42406(6) 0.02723(6) 0.02238(14) Uani 1 1 d . . .
Cl2 Cl 0.14965(9) 0.29191(7) -0.31573(7) 0.03481(18) Uani 1 1 d . . .
N1 N 0.2828(2) 0.3025(2) 0.1051(2) 0.0212(5) Uani 1 1 d . . .
N2 N -0.0146(2) 0.19522(19) 0.2326(2) 0.0204(4) Uani 1 1 d . . .
O1 O 0.20121(19) 0.26169(17) -0.06734(17) 0.0214(4) Uani 1 1 d . . .
H1 H 0.1546 0.2331 -0.1105 0.026 Uiso 1 1 calc . . .
O2 O -0.0393(2) 0.42937(16) 0.27220(17) 0.0254(4) Uani 1 1 d . . .
H2 H -0.0275 0.5132 0.2771 0.030 Uiso 1 1 calc . . .
O3 O -0.1581(2) 0.11885(18) 0.44211(18) 0.0341(5) Uani 1 1 d . . .
O4 O 0.5254(2) 0.2284(2) -0.0011(2) 0.0339(5) Uani 1 1 d . . .
C1 C 0.3609(3) 0.2405(3) -0.1095(3) 0.0241(6) Uani 1 1 d . . .
C2 C -0.1340(3) 0.3493(3) 0.3862(3) 0.0260(6) Uani 1 1 d . . .
C3 C -0.0253(3) 0.0578(2) 0.2327(3) 0.0244(6) Uani 1 1 d . . .
C4 C 0.4340(3) 0.3444(3) -0.2255(3) 0.0319(6) Uani 1 1 d . . .
H4A H 0.4206 0.3354 -0.3025 0.048 Uiso 1 1 calc . . .
H4B H 0.5409 0.3336 -0.2449 0.048 Uiso 1 1 calc . . .
H4C H 0.3876 0.4313 -0.2041 0.048 Uiso 1 1 calc . . .
C5 C 0.3842(3) 0.2580(2) 0.0060(3) 0.0243(6) Uani 1 1 d . . .
C6 C -0.0943(3) 0.2173(2) 0.3477(3) 0.0233(6) Uani 1 1 d . . .
C7 C 0.3538(3) 0.3054(3) 0.1952(3) 0.0269(6) Uani 1 1 d . . .
C8 C 0.3151(4) 0.4386(3) 0.2326(3) 0.0432(8) Uani 1 1 d . . .
H8A H 0.3499 0.5050 0.1531 0.065 Uiso 1 1 calc . . .
H8B H 0.3638 0.4394 0.2903 0.065 Uiso 1 1 calc . . .
H8C H 0.2066 0.4579 0.2787 0.065 Uiso 1 1 calc . . .
C9 C 0.4263(3) 0.1050(3) -0.1434(3) 0.0353(7) Uani 1 1 d . . .
H9A H 0.4084 0.0979 -0.2187 0.053 Uiso 1 1 calc . . .
H9B H 0.3786 0.0389 -0.0678 0.053 Uiso 1 1 calc . . .
H9C H 0.5341 0.0909 -0.1655 0.053 Uiso 1 1 calc . . .
C10 C -0.2988(3) 0.3941(3) 0.4101(3) 0.0371(7) Uani 1 1 d . . .
H10A H -0.3293 0.4803 0.4354 0.056 Uiso 1 1 calc . . .
H10B H -0.3597 0.3313 0.4807 0.056 Uiso 1 1 calc . . .
H10C H -0.3128 0.3995 0.3295 0.056 Uiso 1 1 calc . . .
C11 C -0.1063(4) 0.3491(3) 0.5063(3) 0.0371(7) Uani 1 1 d . . .
H11A H -0.13460 0.43740 0.52640 0.056 Uiso 1 1 calc . . .
H11B H -0.00020 0.32070 0.48870 0.056 Uiso 1 1 calc . . .
H11C H -0.16620 0.28890 0.58140 0.056 Uiso 1 1 calc . . .
C12 C 0.3013(4) 0.1977(3) 0.3157(3) 0.0371(7) Uani 1 1 d . . .
H12A H 0.32780 0.11310 0.28770 0.056 Uiso 1 1 calc . . .
H12B H 0.19270 0.21510 0.36230 0.056 Uiso 1 1 calc . . .
H12C H 0.34980 0.19590 0.37430 0.056 Uiso 1 1 calc . . .
C13 C -0.1029(4) 0.0051(3) 0.3789(3) 0.0371(7) Uani 1 1 d . . .
H13A H -0.18660 -0.04050 0.39540 0.056 Uiso 1 1 calc . . .
H13B H -0.03180 -0.05680 0.41230 0.056 Uiso 1 1 calc . . .
C14 C 0.5206(3) 0.2727(3) 0.1100(3) 0.0371(7) Uani 1 1 d . . .
H14A H 0.57180 0.35100 0.08000 0.056 Uiso 1 1 calc . . .
H14B H 0.56970 0.20320 0.16030 0.056 Uiso 1 1 calc . . .
C15 C 0.1251(4) -0.0196(3) 0.1743(4) 0.0371(7) Uani 1 1 d . . .
H15A H 0.18500 -0.02060 0.22330 0.056 Uiso 1 1 calc . . .
H15B H 0.17580 0.02050 0.08220 0.056 Uiso 1 1 calc . . .
H15C H 0.11290 -0.10940 0.17930 0.056 Uiso 1 1 calc . . .
C16 C -0.1219(5) 0.0647(3) 0.1604(4) 0.0371(7) Uani 1 1 d . . .
H16A H -0.21930 0.11500 0.20220 0.056 Uiso 1 1 calc . . .
H16B H -0.13560 -0.02390 0.16300 0.056 Uiso 1 1 calc . . .
H16C H -0.07360 0.10740 0.06890 0.056 Uiso 1 1 calc . . .

loop_
_atom_site_aniso_label
_atom_site_aniso_U_11
_atom_site_aniso_U_22
_atom_site_aniso_U_33
_atom_site_aniso_U_23
_atom_site_aniso_U_13
_atom_site_aniso_U_12
Cl1 0.0211(3) 0.0199(3) 0.0260(3) -0.0003(2) -0.0107(3) -0.0041(2)
Cl2 0.0544(5) 0.0237(3) 0.0360(4) -0.0090(3) -0.0264(4) -0.0020(3)
N1 0.0205(11) 0.0207(11) 0.0238(12) -0.0035(9) -0.0101(9) -0.0034(9)
N2 0.0239(11) 0.0168(10) 0.0208(11) -0.0013(8) -0.0096(9) -0.0045(9)
O1 0.0181(9) 0.0265(9) 0.0219(9) -0.0079(7) -0.0089(8) -0.0017(7)
O2 0.0323(11) 0.0179(9) 0.0222(10) -0.0051(7) -0.0051(8) -0.0063(8)
O3 0.0471(13) 0.0234(10) 0.0202(10) 0.0027(8) -0.0045(9) -0.0088(9)
O4 0.0215(10) 0.0454(13) 0.0353(12) -0.0112(10) -0.0131(9) 0.0024(9)
C1 0.0180(13) 0.0270(14) 0.0244(14) -0.0075(11) -0.0066(11) 0.0019(11)
C2 0.0328(16) 0.0229(13) 0.0172(13) -0.0021(10) -0.0065(12) -0.0033(11)
C3 0.0290(15) 0.0160(12) 0.0276(14) -0.0018(10) -0.0107(12) -0.0056(11)
C4 0.0265(15) 0.0399(17) 0.0248(15) -0.0034(12) -0.0063(12) -0.0068(12)
C5 0.0215(14) 0.0220(13) 0.0290(15) -0.0020(11) -0.0123(12) -0.0005(10)
C6 0.0266(14) 0.0193(13) 0.0216(14) 0.0009(10) -0.0094(11) -0.0042(10)
C7 0.0286(15) 0.0316(15) 0.0266(15) -0.0025(12) -0.0169(12) -0.0065(12)
C8 0.058(2) 0.0373(18) 0.052(2) -0.0116(15) -0.0330(19) -0.0130(16)
C9 0.0324(17) 0.0313(16) 0.0397(18) -0.0166(13) -0.0117(14) 0.0064(13)
C10 0.0288(16) 0.0333(16) 0.0337(17) -0.0021(13) -0.0040(13) 0.0029(13)
C11 0.052(2) 0.0310(16) 0.0258(15) -0.0084(12) -0.0158(15) -0.0014(14)
C12 0.0452(19) 0.0454(19) 0.0310(17) 0.0041(14)7) 0.01812(17) -0.00292(12)
C13 0.073(3) 0.0266(16) 0.0341(18) -0.0046(14) -0.0060(17) -0.0175(16)
C14 0.0284(17) 0.060(2) 0.0392(19) -0.0112(16) -0.0162(15) -0.0089(15)
C15 0.042(2) 0.0232(17) 0.084(3) -0.0096(17) -0.010(2) -0.0027(14)
C16 0.107(3) 0.0328(19) 0.090(3) 0.0078(19) -0.078(3) -0.025(2)

loop_
_atom_type_symbol
_atom_type_description
_atom_type_scat_dispersion_real
_atom_type_scat_dispersion_imag
_atom_type_scat_source
C C 0.0033 0.0016 'International Tables Vol C Tables 4.2.6.8 and 6.1.1.4'
H H 0.0000 0.0000 'International Tables Vol C Tables 4.2.6.8 and 6.1.1.4'
N N 0.0061 0.0033 'International Tables Vol C Tables 4.2.6.8 and 6.1.1.4'
O O 0.0106 0.0060 'International Tables Vol C Tables 4.2.6.8 and 6.1.1.4'
Cl Cl 0.1484 0.1585 'International Tables Vol C Tables 4.2.6.8 and 6.1.1.4'
Ni Ni 0.3393 1.1124 'International Tables Vol C Tables 4.2.6.8 and 6.1.1.4'

loop_
_geom_angle_atom_site_label_1
_geom_angle_atom_site_label_2
_geom_angle_atom_site_label_3
_geom_angle
_geom_angle_site_symmetry_1
_geom_angle_site_symmetry_3
_geom_angle_publ_flag
N1 Ni N2 93.01(8) . . ?
N1 Ni O2 97.12(8) . . ?
N2 Ni O2 76.34(8) . . ?
N1 Ni O1 76.23(8) . . ?
N2 Ni O1 97.23(8) . . ?
O2 Ni O1 170.64(7) . . ?
N1 Ni Cl1 166.41(6) . . ?
N2 Ni Cl1 94.66(6) . . ?
O2 Ni Cl1 95.58(6) . . ?
O1 Ni Cl1 91.68(6) . . ?
N1 Ni Cl1 91.76(6) . 2_565 ?
N2 Ni Cl1 167.12(6) . 2_565 ?
O2 Ni Cl1 91.20(6) . 2_565 ?
O1 Ni Cl1 95.53(6) . 2_565 ?
Cl1 Ni Cl1 83.15(3) . 2_565 ?
Ni Cl1 Ni 96.85(3) . 2_565 ?
C5 N1 C7 107.6(2) . . ?
C5 N1 Ni 114.26(18) . . ?
C7 N1 Ni 138.06(17) . . ?
C6 N2 C3 107.2(2) . . ?
C6 N2 Ni 114.57(17) . . ?
C3 N2 Ni 137.73(17) . . ?
C1 O1 Ni 117.92(14) . . ?
C1 O1 H1 121.0 . . ?
Ni O1 H1 121.0 . . ?
C2 O2 Ni 119.27(15) . . ?
C2 O2 H2 120.4 . . ?
Ni O2 H2 120.4 . . ?
C6 O3 C13 104.9(2) . . ?
C5 O4 C14 104.9(2) . . ?
O1 C1 C5 103.7(2) . . ?
O1 C1 C4 111.5(2) . . ?
C5 C1 C4 107.6(2) . . ?
O1 C1 C9 111.3(2) . . ?
C5 C1 C9 112.3(2) . . ?
C4 C1 C9 110.2(2) . . ?
O2 C2 C6 103.6(2) . . ?
O2 C2 C11 110.7(2) . . ?
C6 C2 C11 113.5(2) . . ?
O2 C2 C10 111.1(2) . . ?
C6 C2 C10 106.8(2) . . ?
C11 C2 C10 110.8(2) . . ?
C15 C3 N2 112.3(2) . . ?
C15 C3 C16 112.0(3) . . ?
N2 C3 C16 107.5(2) . . ?
C15 C3 C13 111.2(3) . . ?
N2 C3 C13 101.9(2) . . ?
C16 C3 C13 111.4(3) . . ?
C1 C4 H4A 109.5 . . ?
C1 C4 H4B 109.5 . . ?
H4A C4 H4B 109.5 . . ?
C1 C4 H4C 109.5 . . ?
H4A C4 H4C 109.5 . . ?
H4B C4 H4C 109.5 . . ?
N1 C5 O4 118.8(2) . . ?
N1 C5 C1 125.0(2) . . ?
O4 C5 C1 116.2(2) . . ?
N2 C6 O3 118.7(2) . . ?
N2 C6 C2 124.8(2) . . ?
O3 C6 C2 116.3(2) . . ?
N1 C7 C8 110.5(2) . . ?
N1 C7 C12 108.3(2) . . ?
C8 C7 C12 111.8(3) . . ?
N1 C7 C14 101.6(2) . . ?
C8 C7 C14 113.1(3) . . ?
C12 C7 C14 111.0(2) . . ?
C7 C8 H8A 109.5 . . ?
C7 C8 H8B 109.5 . . ?
H8A C8 H8B 109.5 . . ?
C7 C8 H8C 109.5 . . ?
H8A C8 H8C 109.5 . . ?
H8B C8 H8C 109.5 . . ?
C1 C9 H9A 109.5 . . ?
C1 C9 H9B 109.5 . . ?
H9A C9 H9B 109.5 . . ?
C1 C9 H9C 109.5 . . ?
H9A C9 H9C 109.5 . . ?
H9B C9 H9C 109.5 . . ?
C2 C10 H10A 109.5 . . ?
C2 C10 H10B 109.5 . . ?
H10A C10 H10B 109.5 . . ?
C2 C10 H10C 109.5 . . ?
H10A C10 H10C 109.5 . . ?
H10B C10 H10C 109.5 . . ?
C2 C11 H11A 109.5 . . ?
C2 C11 H11B 109.5 . . ?
H11A C11 H11B 109.5 . . ?
C2 C11 H11C 109.5 . . ?
H11A C11 H11C 109.5 . . ?
H11B C11 H11C 109.5 . . ?
C7 C12 H12A 109.5 . . ?
C7 C12 H12B 109.5 . . ?
H12A C12 H12B 109.5 . . ?
C7 C12 H12C 109.5 . . ?
H12A C12 H12C 109.5 . . ?
H12B C12 H12C 109.5 . . ?
O3 C13 C3 105.6(2) . . ?
O3 C13 H13A 110.6 . . ?
C3 C13 H13A 110.6 . . ?
O3 C13 H13B 110.6 . . ?
C3 C13 H13B 110.6 . . ?
H13A C13 H13B 108.8 . . ?
O4 C14 C7 105.6(2) . . ?
O4 C14 H14A 110.6 . . ?
C7 C14 H14A 110.6 . . ?
O4 C14 H14B 110.6 . . ?
C7 C14 H14B 110.6 . . ?
H14A C14 H14B 108.7 . . ?
C3 C15 H15A 109.5 . . ?
C3 C15 H15B 109.5 . . ?
H15A C15 H15B 109.5 . . ?
C3 C15 H15C 109.5 . . ?
H15A C15 H15C 109.5 . . ?
H15B C15 H15C 109.5 . . ?
C3 C16 H16A 109.5 . . ?
C3 C16 H16B 109.5 . . ?
H16A C16 H16B 109.5 . . ?
C3 C16 H16C 109.5 . . ?
H16A C16 H16C 109.5 . . ?
H16B C16 H16C 109.5 . . ?

loop_
_geom_bond_atom_site_label_1
_geom_bond_atom_site_label_2
_geom_bond_distance
_geom_bond_site_symmetry_2
_geom_bond_publ_flag
Ni N1 2.098(2) . ?
Ni N2 2.101(2) . ?
Ni O2 2.1039(19) . ?
Ni O1 2.1236(18) . ?
Ni Cl1 2.4199(12) . ?
Ni Cl1 2.4409(12) 2_565 ?
Cl1 Ni 2.4409(12) 2_565 ?
N1 C5 1.270(3) . ?
N1 C7 1.496(3) . ?
N2 C6 1.266(3) . ?
N2 C3 1.498(3) . ?
O1 C1 1.438(3) . ?
O1 H1 0.9500 . ?
O2 C2 1.438(3) . ?
O2 H2 0.9500 . ?
O3 C6 1.345(3) . ?
O3 C13 1.455(4) . ?
O4 C5 1.347(3) . ?
O4 C14 1.451(4) . ?
C1 C5 1.504(4) . ?
C1 C4 1.520(4) . ?
C1 C9 1.522(4) . ?
C2 C6 1.503(4) . ?
C2 C11 1.519(4) . ?
C2 C10 1.530(4) . ?
C3 C15 1.499(4) . ?
C3 C16 1.503(4) . ?
C3 C13 1.523(4) . ?
C4 H4A 0.9800 . ?
C4 H4B 0.9800 . ?
C4 H4C 0.9800 . ?
C7 C8 1.512(4) . ?
C7 C12 1.529(4) . ?
C7 C14 1.539(4) . ?
C8 H8A 0.9800 . ?
C8 H8B 0.9800 . ?
C8 H8C 0.9800 . ?
C9 H9A 0.9800 . ?
C9 H9B 0.9800 . ?
C9 H9C 0.9800 . ?
C10 H10A 0.9800 . ?
C10 H10B 0.9800 . ?
C10 H10C 0.9800 . ?
C11 H11A 0.9800 . ?
C11 H11B 0.9800 . ?
C11 H11C 0.9800 . ?
C12 H12A 0.9800 . ?
C12 H12B 0.9800 . ?
C12 H12C 0.9800 . ?
C13 H13A 0.9900 . ?
C13 H13B 0.9900 . ?
C14 H14A 0.9900 . ?
C14 H14B 0.9900 . ?
C15 H15A 0.9800 . ?
C15 H15B 0.9800 . ?
C15 H15C 0.9800 . ?
C16 H16A 0.9800 . ?
C16 H16B 0.9800 . ?
C16 H16C 0.9800 . ?

loop_
_geom_torsion_atom_site_label_1
_geom_torsion_atom_site_label_2
_geom_torsion_atom_site_label_3
_geom_torsion_atom_site_label_4
_geom_torsion
_geom_torsion_site_symmetry_1
_geom_torsion_site_symmetry_2
_geom_torsion_site_symmetry_3
_geom_torsion_site_symmetry_4
_geom_torsion_publ_flag
N1 Ni Cl1 Ni -68.6(3) . . . 2_565 ?
N2 Ni Cl1 Ni 167.24(6) . . . 2_565 ?
O2 Ni Cl1 Ni 90.54(6) . . . 2_565 ?
O1 Ni Cl1 Ni -95.37(6) . . . 2_565 ?
Cl1 Ni Cl1 Ni 0.0 2_565 . . 2_565 ?
N2 Ni N1 C5 106.02(19) . . . . ?
O2 Ni N1 C5 -177.39(18) . . . . ?
O1 Ni N1 C5 9.31(18) . . . . ?
Cl1 Ni N1 C5 -18.3(4) . . . . ?
Cl1 Ni N1 C5 -85.95(19) 2_565 . . . ?
N2 Ni N1 C7 -78.1(2) . . . . ?
O2 Ni N1 C7 -1.5(2) . . . . ?
O1 Ni N1 C7 -174.8(2) . . . . ?
Cl1 Ni N1 C7 157.5(2) . . . . ?
Cl1 Ni N1 C7 89.9(2) 2_565 . . . ?
N1 Ni N2 C6 100.0(2) . . . . ?
O2 Ni N2 C6 3.39(19) . . . . ?
O1 Ni N2 C6 176.47(19) . . . . ?
Cl1 Ni N2 C6 -91.24(19) . . . . ?
Cl1 Ni N2 C6 -11.6(4) 2_565 . . . ?
N1 Ni N2 C3 -89.2(2) . . . . ?
O2 Ni N2 C3 174.3(3) . . . . ?
O1 Ni N2 C3 -12.7(2) . . . . ?
Cl1 Ni N2 C3 79.6(2) . . . . ?
Cl1 Ni N2 C3 159.2(2) 2_565 . . . ?
N1 Ni O1 C1 -16.00(16) . . . . ?
N2 Ni O1 C1 -107.34(17) . . . . ?
O2 Ni O1 C1 -61.3(5) . . . . ?
Cl1 Ni O1 C1 157.74(16) . . . . ?
Cl1 Ni O1 C1 74.47(16) 2_565 . . . ?
N1 Ni O2 C2 -101.39(18) . . . . ?
N2 Ni O2 C2 -10.00(18) . . . . ?
O1 Ni O2 C2 -57.3(5) . . . . ?
Cl1 Ni O2 C2 83.46(18) . . . . ?
Cl1 Ni O2 C2 166.69(17) 2_565 . . . ?
Ni O1 C1 C5 17.8(2) . . . . ?
Ni O1 C1 C4 -97.7(2) . . . . ?
Ni O1 C1 C9 138.74(19) . . . . ?
Ni O2 C2 C6 13.0(3) . . . . ?
Ni O2 C2 C11 134.98(19) . . . . ?
Ni O2 C2 C10 -101.4(2) . . . . ?
C6 N2 C3 C15 -129.7(3) . . . . ?
Ni N2 C3 C15 59.0(4) . . . . ?
C6 N2 C3 C16 106.6(3) . . . . ?
Ni N2 C3 C16 -64.7(3) . . . . ?
C6 N2 C3 C13 -10.7(3) . . . . ?
Ni N2 C3 C13 178.0(2) . . . . ?
C7 N1 C5 O4 -2.0(3) . . . . ?
Ni N1 C5 O4 175.08(18) . . . . ?
C7 N1 C5 C1 -179.3(2) . . . . ?
Ni N1 C5 C1 -2.2(3) . . . . ?
C14 O4 C5 N1 -6.1(3) . . . . ?
C14 O4 C5 C1 171.3(2) . . . . ?
O1 C1 C5 N1 -10.2(3) . . . . ?
C4 C1 C5 N1 108.1(3) . . . . ?
C9 C1 C5 N1 -130.4(3) . . . . ?
O1 C1 C5 O4 172.5(2) . . . . ?
C4 C1 C5 O4 -69.2(3) . . . . ?
C9 C1 C5 O4 52.2(3) . . . . ?
C3 N2 C6 O3 4.8(3) . . . . ?
Ni N2 C6 O3 178.36(18) . . . . ?
C3 N2 C6 C2 -170.2(2) . . . . ?
Ni N2 C6 C2 3.4(3) . . . . ?
C13 O3 C6 N2 3.9(3) . . . . ?
C13 O3 C6 C2 179.2(3) . . . . ?
O2 C2 C6 N2 -10.6(4) . . . . ?
C11 C2 C6 N2 -130.7(3) . . . . ?
C10 C2 C6 N2 106.8(3) . . . . ?
O2 C2 C6 O3 174.3(2) . . . . ?
C11 C2 C6 O3 54.2(3) . . . . ?
C10 C2 C6 O3 -68.3(3) . . . . ?
C5 N1 C7 C8 128.9(3) . . . . ?
Ni N1 C7 C8 -47.1(3) . . . . ?
C5 N1 C7 C12 -108.3(3) . . . . ?
Ni N1 C7 C12 75.6(3) . . . . ?
C5 N1 C7 C14 8.6(3) . . . . ?
Ni N1 C7 C14 -167.4(2) . . . . ?
C6 O3 C13 C3 -10.4(3) . . . . ?
C15 C3 C13 O3 132.5(3) . . . . ?
N2 C3 C13 O3 12.6(3) . . . . ?
C16 C3 C13 O3 -101.8(3) . . . . ?
C5 O4 C14 C7 11.1(3) . . . . ?
N1 C7 C14 O4 -11.9(3) . . . . ?
C8 C7 C14 O4 -130.3(3) . . . . ?
C12 C7 C14 O4 103.2(3) . . . . ?
